data_7062058
loop_
_publ_author_name
'Pal, M. K.'
'Majumdar, A. G.'
'Vivekananda, K. V.'
'Wadawale, A. P.'
'Subramanian, M.'
'Bhuvanesh, N.'
'Dey, S.'

_publ_section_title
;
 Anticancer activity of Pt-selenolate metallacycles
;
_journal_issue 48
_journal_name_full 'New Journal of Chemistry'
_journal_page_first 23198
_journal_page_last 23212
_journal_paper_doi 10.1039/D2NJ03931A
_journal_volume 46
_journal_year 2022
_chemical_formula_moiety 'C78 H64 Fe2 N2 P4 Pt2 Se2,2(C F3 O3 S), C H2 Cl2'
_chemical_formula_sum 'C81 H66 Cl2 F6 Fe2 N2 O6 P4 Pt2 S2 Se2'
_chemical_formula_weight 2196.05
_space_group_crystal_system monoclinic
_space_group_IT_number 14
_space_group_name_Hall '-P 2ybc'
_space_group_name_H-M_alt 'P 1 21/c 1'
_atom_sites_solution_hydrogens geom
_atom_sites_solution_primary iterative
_atom_sites_solution_secondary difmap
_audit_block_doi 10.5517/ccdc.csd.cc2c5r8l
_audit_creation_method SHELXL-2017/1
_audit_update_record
;
2022-11-03 deposited with the CCDC.	2022-11-07 downloaded from the CCDC.
;
_cell_angle_alpha 90
_cell_angle_beta 98.2750(10)
_cell_angle_gamma 90
_cell_formula_units_Z 4
_cell_length_a 12.8799(2)
_cell_length_b 16.5012(3)
_cell_length_c 38.1414(5)
_cell_measurement_reflns_used 36973
_cell_measurement_temperature 298(2)
_cell_measurement_theta_max 76.7760
_cell_measurement_theta_min 2.9580
_cell_volume 8021.9(2)
_computing_cell_refinement 'CrysAlisPro 1.171.40.57a (Rigaku OD, 2019)'
_computing_data_collection 'CrysAlisPro 1.171.40.57a (Rigaku OD, 2019)'
_computing_data_reduction 'CrysAlisPro 1.171.40.57a (Rigaku OD, 2019)'
_computing_molecular_graphics 'ORTEP 3 for Windows'
_computing_publication_material 'WinGX 2021.3'
_computing_structure_refinement 'SHELXL-2017/1 (Sheldrick, 2017)'
_computing_structure_solution 'SHELXT 2018/2 (Sheldrick, 2018)'
_diffrn_ambient_temperature 298(2)
_diffrn_detector 'Hybrid Pixel Array Detector'
_diffrn_detector_area_resol_mean 10.0000
_diffrn_detector_type HyPix
_diffrn_measured_fraction_theta_full 0.994
_diffrn_measured_fraction_theta_max 0.931
_diffrn_measurement_details
;
List of Runs (angles in degrees, time in seconds):

  # Type    Start    End  Width  t~exp~   \w     \q     \k     \f   Frames
#--------------------------------------------------------------------------
  1  \w    -73.00  23.00   0.50    0.07    --  -47.82  87.00 169.00  192
  2  \w    -18.00  75.00   0.50    0.07    --   47.82 -87.00  52.00  186
  3  \w   -113.00 -86.00   0.50    0.29    --  -86.25  87.00 169.00   54
  4  \w    -74.00 -24.00   0.50    0.29    --  -86.25  87.00 169.00  100
  5  \w   -159.00 -80.00   0.50    0.29    --  -86.25 -87.00  52.00  158
  6  \w    101.00 173.00   0.50    0.29    --  107.74  87.00 169.00  144
  7  \w    -17.00  14.00   0.50    0.07    --   18.00 102.00 156.16   62
  8  \w     -8.00  22.00   0.50    0.07    --   26.00 100.00  36.59   60
  9  \w     14.00  43.00   0.50    0.07    --   42.00  89.00  35.57   58
 10  \w     17.00  43.00   0.50    0.07    --   46.00  90.00 176.86   52
 11  \w     17.00  43.00   0.50    0.07    --   46.00  90.00 -86.81   52
 12  \w   -116.00 -25.00   0.50    0.07    --  -47.82 -77.00 -30.00  182
 13  \w   -122.00 -30.00   0.50    0.07    --  -54.00 -79.00 105.68  184
 14  \w   -126.00 -31.00   0.50    0.07    --  -54.00 -80.00-129.62  190
 15  \w   -154.00 -59.00   0.50    0.29    --  -82.00 -79.00 152.64  190
 16  \w   -151.00 -59.00   0.50    0.29    --  -82.00 -76.00  53.74  184
 17  \w   -158.00 -65.00   0.50    0.29    --  -86.25 -72.00 121.86  186
 18  \w   -159.00 -64.00   0.50    0.29    --  -86.25 -77.00-115.25  190
 19  \w   -159.00 -64.00   0.50    0.29    --  -86.25 -75.00 -25.81  190
 20  \w   -159.00 -63.00   0.50    0.29    --  -86.25 -77.00  90.00  192
 21  \w   -159.00 -65.00   0.50    0.29    --  -86.25 -74.00-157.49  188
 22  \w   -159.00 -64.00   0.50    0.29    --  -86.25 -77.00 -77.00  190
 23  \w   -159.00 -65.00   0.50    0.29    --  -86.25 -74.00  19.99  188
 24  \w   -158.00 -63.00   0.50    0.29    --  -86.25 -80.00 -42.56  190
 25  \w   -159.00 -64.00   0.50    0.29    --  -86.25 -78.00 177.86  190
 26  \w     35.00 106.00   0.50    0.29    --  107.74 -99.00   0.00  142
 27  \w     35.00  66.00   0.50    0.29    --  107.74 -57.00-180.00   62
 28  \w     36.00 106.00   0.50    0.29    --  107.74 -99.00 -60.00  140
 29  \w     35.00 111.00   0.50    0.29    --  107.74-125.00 -60.00  152
 30  \w     35.00 111.00   0.50    0.29    --  107.74-125.00-150.00  152
 31  \w     58.00 135.00   0.50    0.29    --  107.74 -87.00  52.00  154
;
_diffrn_measurement_device 'four-circle diffractometer'
_diffrn_measurement_device_type 'XtaLAB Synergy, Dualflex, HyPix'
_diffrn_measurement_method '\w scans'
_diffrn_orient_matrix_type 'CrysAlisPro convention (1999,Acta A55,543-557)'
_diffrn_orient_matrix_UB_11 -0.0745626000
_diffrn_orient_matrix_UB_12 0.0702297000
_diffrn_orient_matrix_UB_13 -0.0129284000
_diffrn_orient_matrix_UB_21 0.0386145000
_diffrn_orient_matrix_UB_22 0.0473792000
_diffrn_orient_matrix_UB_23 0.0342137000
_diffrn_orient_matrix_UB_31 0.0869400000
_diffrn_orient_matrix_UB_32 0.0392324000
_diffrn_orient_matrix_UB_33 -0.0181167000
_diffrn_radiation_monochromator mirror
_diffrn_radiation_probe x-ray
_diffrn_radiation_type 'Cu K\a'
_diffrn_radiation_wavelength 1.54184
_diffrn_reflns_av_R_equivalents 0.1243
_diffrn_reflns_av_unetI/netI 0.0644
_diffrn_reflns_Laue_measured_fraction_full 0.994
_diffrn_reflns_Laue_measured_fraction_max 0.931
_diffrn_reflns_limit_h_max 16
_diffrn_reflns_limit_h_min -15
_diffrn_reflns_limit_k_max 20
_diffrn_reflns_limit_k_min -19
_diffrn_reflns_limit_l_max 45
_diffrn_reflns_limit_l_min -48
_diffrn_reflns_number 129978
_diffrn_reflns_point_group_measured_fraction_full 0.994
_diffrn_reflns_point_group_measured_fraction_max 0.931
_diffrn_reflns_theta_full 67.684
_diffrn_reflns_theta_max 77.040
_diffrn_reflns_theta_min 2.923
_diffrn_source 'micro-focus sealed X-ray tube'
_diffrn_source_type 'PhotonJet (Cu) X-ray Source'
_exptl_absorpt_coefficient_mu 12.676
_exptl_absorpt_correction_T_max 1.00000
_exptl_absorpt_correction_T_min 0.45037
_exptl_absorpt_correction_type multi-scan
_exptl_absorpt_process_details
;
CrysAlisPro 1.171.40.57a (Rigaku Oxford Diffraction, 2019)
Empirical absorption correction using spherical harmonics,
 implemented in SCALE3 ABSPACK scaling algorithm.
;
_exptl_crystal_colour yellow
_exptl_crystal_density_diffrn 1.818
_exptl_crystal_description block
_exptl_crystal_F_000 4280
_exptl_crystal_size_max 0.050
_exptl_crystal_size_mid 0.050
_exptl_crystal_size_min 0.010
_refine_diff_density_max 0.915
_refine_diff_density_min -1.307
_refine_diff_density_rms 0.120
_refine_ls_extinction_coef 0.000049(7)
_refine_ls_extinction_expression Fc^*^=kFc[1+0.001xFc^2^\l^3^/sin(2\q)]^-1/4^
_refine_ls_extinction_method 'SHELXL-2017/1 (Sheldrick 2017)'
_refine_ls_goodness_of_fit_ref 1.054
_refine_ls_hydrogen_treatment constr
_refine_ls_matrix_type full
_refine_ls_number_parameters 1084
_refine_ls_number_reflns 15811
_refine_ls_number_restraints 392
_refine_ls_restrained_S_all 1.048
_refine_ls_R_factor_all 0.0601
_refine_ls_R_factor_gt 0.0412
_refine_ls_shift/su_max 0.004
_refine_ls_shift/su_mean 0.000
_refine_ls_structure_factor_coef Fsqd
_refine_ls_weighting_details 'w=1/[\s^2^(Fo^2^)+(0.0388P)^2^+0.9258P] where P=(Fo^2^+2Fc^2^)/3'
_refine_ls_weighting_scheme calc
_refine_ls_wR_factor_gt 0.0932
_refine_ls_wR_factor_ref 0.1019
_reflns_Friedel_coverage 0.000
_reflns_number_gt 12041
_reflns_number_total 15811
_reflns_threshold_expression 'I > 2\s(I)'
_cod_data_source_file d2nj03931a2.cif
_cod_data_source_block oMP-19-2180269
_cod_depositor_comments 'Adding full bibliography for 7062053--7062058.cif.'
_cod_original_sg_symbol_H-M 'P 21/c'
_cod_database_code 7062058
_shelx_shelxl_version_number 2017/1
_shelx_space_group_comment
;
The symmetry employed for this shelxl refinement is uniquely defined
by the following loop, which should always be used as a source of
symmetry information in preference to the above space-group names.
They are only intended as comments.
;
_shelx_estimated_absorpt_t_min 0.570
_shelx_estimated_absorpt_t_max 0.884
_oxdiff_exptl_absorpt_empirical_full_min 0.429
_oxdiff_exptl_absorpt_empirical_full_max 2.038
_oxdiff_exptl_absorpt_empirical_details
;
Empirical correction (ABSPACK) includes:
- Absorption correction using spherical harmonics
- Frame scaling
;
_diffrn_oxdiff_digest_frames
;
012ab633e62a60bc7b68a7f3c1877b5285000647bde
;

loop_
_space_group_symop_operation_xyz
'x, y, z'
'-x, y+1/2, -z+1/2'
'-x, -y, -z'
'x, -y-1/2, z-1/2'

loop_
_atom_site_label
_atom_site_type_symbol
_atom_site_fract_x
_atom_site_fract_y
_atom_site_fract_z
_atom_site_U_iso_or_equiv
_atom_site_adp_type
_atom_site_occupancy
_atom_site_site_symmetry_order
_atom_site_calc_flag
_atom_site_refinement_flags_posn
_atom_site_refinement_flags_adp
_atom_site_refinement_flags_occupancy
_atom_site_disorder_assembly
_atom_site_disorder_group
C1 C 0.4528(5) 0.5990(4) 0.59824(15) 0.0442(13) Uani 1 1 d . . . . .
H1 H 0.411052 0.603390 0.576299 0.053 Uiso 1 1 calc R U . . .
C2 C 0.5403(5) 0.6456(4) 0.60490(15) 0.0436(13) Uani 1 1 d . . . . .
H2 H 0.556683 0.681579 0.587729 0.052 Uiso 1 1 calc R U . . .
C3 C 0.6055(4) 0.6401(3) 0.63708(15) 0.0429(13) Uani 1 1 d . . . . .
C4 C 0.5813(5) 0.5795(4) 0.65991(17) 0.0506(15) Uani 1 1 d . . . . .
H4 H 0.627145 0.568640 0.680520 0.061 Uiso 1 1 calc R U . . .
C5 C 0.4903(4) 0.5353(4) 0.65231(16) 0.0445(14) Uani 1 1 d . . . . .
H5 H 0.474173 0.496645 0.668416 0.053 Uiso 1 1 calc R U . . .
C6 C 0.2223(5) 0.3187(4) 0.57759(16) 0.0476(14) Uani 1 1 d . . . . .
C7 C 0.1844(5) 0.2715(4) 0.5463(2) 0.0611(18) Uani 1 1 d . . . . .
H7 H 0.200190 0.281077 0.523656 0.073 Uiso 1 1 calc R U . . .
C8 C 0.1196(6) 0.2090(4) 0.5559(3) 0.073(2) Uani 1 1 d . . . . .
H8 H 0.084585 0.170567 0.540698 0.088 Uiso 1 1 calc R U . . .
C9 C 0.1177(6) 0.2153(4) 0.5925(3) 0.074(2) Uani 1 1 d . . . . .
H9 H 0.081235 0.180809 0.605680 0.089 Uiso 1 1 calc R U . . .
C10 C 0.1796(5) 0.2822(4) 0.60646(19) 0.0552(16) Uani 1 1 d . . . . .
H10 H 0.190472 0.299173 0.629958 0.066 Uiso 1 1 calc R U . . .
C11 C 0.0139(5) 0.4318(4) 0.58026(16) 0.0456(14) Uani 1 1 d . . . . .
C12 C 0.0128(6) 0.4240(4) 0.54258(17) 0.0612(18) Uani 1 1 d . . . . .
H12 H 0.050270 0.455736 0.528608 0.073 Uiso 1 1 calc R U . . .
C13 C -0.0554(6) 0.3595(5) 0.5307(2) 0.073(2) Uani 1 1 d . . . . .
H13 H -0.069660 0.340779 0.507473 0.087 Uiso 1 1 calc R U . . .
C14 C -0.0977(6) 0.3285(5) 0.5596(3) 0.076(2) Uani 1 1 d . . . . .
H14 H -0.145701 0.286142 0.558761 0.092 Uiso 1 1 calc R U . . .
C15 C -0.0558(5) 0.3718(4) 0.5904(2) 0.0573(17) Uani 1 1 d . . . . .
H15 H -0.070939 0.362760 0.613240 0.069 Uiso 1 1 calc R U . . .
C16 C 0.0318(4) 0.4994(4) 0.64905(15) 0.0430(13) Uani 1 1 d . . . . .
C17 C 0.0640(6) 0.4364(4) 0.67179(17) 0.0591(17) Uani 1 1 d . . . . .
H17 H 0.114033 0.400169 0.665895 0.071 Uiso 1 1 calc R U . . .
C18 C 0.0239(7) 0.4259(6) 0.7029(2) 0.082(2) Uani 1 1 d . . . . .
H18 H 0.044791 0.382223 0.717634 0.098 Uiso 1 1 calc R U . . .
C19 C -0.0493(7) 0.4823(6) 0.7120(2) 0.080(2) Uani 1 1 d . . . . .
H19 H -0.076707 0.476354 0.733085 0.096 Uiso 1 1 calc R U . . .
C20 C -0.0801(6) 0.5452(6) 0.6903(2) 0.079(2) Uani 1 1 d . . . . .
H20 H -0.128549 0.582125 0.696696 0.094 Uiso 1 1 calc R U . . .
C21 C -0.0407(5) 0.5554(5) 0.65875(18) 0.0615(18) Uani 1 1 d . . . . .
H21 H -0.062108 0.599108 0.644088 0.074 Uiso 1 1 calc R U . . .
C22 C 0.0359(5) 0.5989(4) 0.58509(15) 0.0445(13) Uani 1 1 d . . . . .
C23 C -0.0718(5) 0.6094(4) 0.57557(17) 0.0556(16) Uani 1 1 d . . . . .
H23 H -0.117760 0.568937 0.580573 0.067 Uiso 1 1 calc R U . . .
C24 C -0.1106(6) 0.6793(5) 0.55876(19) 0.069(2) Uani 1 1 d . . . . .
H24 H -0.182733 0.686048 0.553048 0.082 Uiso 1 1 calc R U . . .
C25 C -0.0442(6) 0.7393(4) 0.55032(18) 0.0631(19) Uani 1 1 d . . . . .
H25 H -0.071234 0.786279 0.539007 0.076 Uiso 1 1 calc R U . . .
C26 C 0.0628(6) 0.7291(4) 0.55879(17) 0.0582(17) Uani 1 1 d . . . . .
H26 H 0.108135 0.769026 0.552865 0.070 Uiso 1 1 calc R U . . .
C27 C 0.1030(5) 0.6595(4) 0.57610(15) 0.0500(15) Uani 1 1 d . . . . .
H27 H 0.175242 0.653231 0.581761 0.060 Uiso 1 1 calc R U . . .
C28 C 0.3192(5) 0.4301(4) 0.53514(16) 0.0454(14) Uani 1 1 d . . . . .
C29 C 0.2841(5) 0.5046(4) 0.51995(17) 0.0500(15) Uani 1 1 d . . . . .
H29 H 0.252762 0.542364 0.533185 0.060 Uiso 1 1 calc R U . . .
C30 C 0.2964(6) 0.5217(5) 0.48535(19) 0.068(2) Uani 1 1 d . . . . .
H30 H 0.272544 0.570653 0.475132 0.082 Uiso 1 1 calc R U . . .
C31 C 0.3443(7) 0.4657(6) 0.46591(19) 0.075(2) Uani 1 1 d . . . . .
H31 H 0.352736 0.477189 0.442618 0.090 Uiso 1 1 calc R U . . .
C32 C 0.3789(7) 0.3939(5) 0.4807(2) 0.075(2) Uani 1 1 d . . . . .
H32 H 0.411413 0.356981 0.467416 0.090 Uiso 1 1 calc R U . . .
C33 C 0.3670(6) 0.3748(4) 0.51492(17) 0.0580(17) Uani 1 1 d . . . . .
H33 H 0.390681 0.325217 0.524570 0.070 Uiso 1 1 calc R U . . .
C34 C 0.4332(5) 0.3700(4) 0.60092(16) 0.0475(14) Uani 1 1 d . . . . .
C35 C 0.5235(5) 0.3831(5) 0.5864(2) 0.069(2) Uani 1 1 d . . . . .
H35 H 0.520102 0.407069 0.564240 0.083 Uiso 1 1 calc R U . . .
C36 C 0.6200(7) 0.3602(7) 0.6051(3) 0.099(3) Uani 1 1 d . . . . .
H36 H 0.681316 0.370524 0.595616 0.118 Uiso 1 1 calc R U . . .
C37 C 0.6253(8) 0.3230(6) 0.6370(3) 0.098(3) Uani 1 1 d . . . . .
H37 H 0.689839 0.306450 0.648912 0.118 Uiso 1 1 calc R U . . .
C38 C 0.5354(7) 0.3096(5) 0.6517(2) 0.076(2) Uani 1 1 d . . . . .
H38 H 0.539072 0.284501 0.673673 0.091 Uiso 1 1 calc R U . . .
C39 C 0.4401(5) 0.3335(4) 0.63373(18) 0.0539(16) Uani 1 1 d . . . . .
H39 H 0.379424 0.324946 0.643825 0.065 Uiso 1 1 calc R U . . .
C40 C 0.4293(4) 0.7836(4) 0.64049(15) 0.0421(13) Uani 1 1 d . . . . .
H40 H 0.431645 0.816735 0.620896 0.050 Uiso 1 1 calc R U . . .
C41 C 0.3478(4) 0.7311(3) 0.64053(15) 0.0415(13) Uani 1 1 d . . . . .
H41 H 0.295136 0.729842 0.621110 0.050 Uiso 1 1 calc R U . . .
C42 C 0.3415(4) 0.6794(4) 0.66882(15) 0.0405(13) Uani 1 1 d . . . . .
C43 C 0.4165(5) 0.6928(4) 0.69878(15) 0.0460(14) Uani 1 1 d . . . . .
H43 H 0.411203 0.664759 0.719603 0.055 Uiso 1 1 calc R U . . .
C44 C 0.4971(5) 0.7463(4) 0.69793(15) 0.0446(13) Uani 1 1 d . . . . .
H44 H 0.546081 0.753732 0.718089 0.054 Uiso 1 1 calc R U . . .
C45 C 0.8330(5) 1.0017(4) 0.64972(16) 0.0469(14) Uani 1 1 d . . . . .
C46 C 0.9262(5) 1.0289(4) 0.67246(18) 0.0534(16) Uani 1 1 d . . . . .
H46 H 0.974998 0.995940 0.685992 0.064 Uiso 1 1 calc R U . . .
C47 C 0.9301(6) 1.1140(4) 0.6705(2) 0.068(2) Uani 1 1 d . . . . .
H47 H 0.981515 1.146717 0.683001 0.081 Uiso 1 1 calc R U . . .
C48 C 0.8441(7) 1.1416(4) 0.6468(2) 0.067(2) Uani 1 1 d . . . . .
H48 H 0.829554 1.195396 0.640727 0.080 Uiso 1 1 calc R U . . .
C49 C 0.7831(6) 1.0741(4) 0.63373(17) 0.0552(16) Uani 1 1 d . . . . .
H49 H 0.721669 1.075778 0.617633 0.066 Uiso 1 1 calc R U . . .
C50 C 0.6598(5) 1.0345(4) 0.70212(15) 0.0445(13) Uani 1 1 d . . . . .
C51 C 0.7482(5) 1.0105(4) 0.72767(16) 0.0499(15) Uani 1 1 d . . . . .
H51 H 0.768326 0.957705 0.733866 0.060 Uiso 1 1 calc R U . . .
C52 C 0.7985(5) 1.0823(4) 0.74156(18) 0.0597(18) Uani 1 1 d . . . . .
H52 H 0.858253 1.084588 0.758408 0.072 Uiso 1 1 calc R U . . .
C53 C 0.7430(6) 1.1500(4) 0.72566(19) 0.0609(18) Uani 1 1 d . . . . .
H53 H 0.760411 1.204097 0.730128 0.073 Uiso 1 1 calc R U . . .
C54 C 0.6563(5) 1.1213(4) 0.70174(17) 0.0510(15) Uani 1 1 d . . . . .
H54 H 0.606077 1.153098 0.688206 0.061 Uiso 1 1 calc R U . . .
C55 C 0.9041(4) 0.8421(3) 0.66060(15) 0.0409(13) Uani 1 1 d . . . . .
C56 C 0.9134(5) 0.8213(4) 0.69611(16) 0.0500(15) Uani 1 1 d . . . . .
H56 H 0.859276 0.833380 0.709005 0.060 Uiso 1 1 calc R U . . .
C57 C 1.0027(5) 0.7827(4) 0.71245(18) 0.0582(17) Uani 1 1 d . . . . .
H57 H 1.008907 0.770096 0.736418 0.070 Uiso 1 1 calc R U . . .
C58 C 1.0824(6) 0.7629(4) 0.69373(19) 0.0622(18) Uani 1 1 d . . . . .
H58 H 1.142535 0.737180 0.704831 0.075 Uiso 1 1 calc R U . . .
C59 C 1.0717(5) 0.7816(5) 0.65825(19) 0.0638(19) Uani 1 1 d . . . . .
H59 H 1.124416 0.766870 0.645213 0.077 Uiso 1 1 calc R U . . .
C60 C 0.9839(5) 0.8218(4) 0.64155(17) 0.0501(15) Uani 1 1 d . . . . .
H60 H 0.978711 0.835048 0.617661 0.060 Uiso 1 1 calc R U . . .
C61 C 0.7787(5) 0.8968(3) 0.59312(15) 0.0428(13) Uani 1 1 d . . . . .
C62 C 0.8449(5) 0.9447(4) 0.57572(16) 0.0536(16) Uani 1 1 d . . . . .
H62 H 0.898716 0.973894 0.588872 0.064 Uiso 1 1 calc R U . . .
C63 C 0.8311(6) 0.9491(5) 0.53917(18) 0.0643(19) Uani 1 1 d . . . . .
H63 H 0.874917 0.981685 0.527855 0.077 Uiso 1 1 calc R U . . .
C64 C 0.7522(6) 0.9051(5) 0.51946(18) 0.067(2) Uani 1 1 d . . . . .
H64 H 0.743486 0.908057 0.494864 0.080 Uiso 1 1 calc R U . . .
C65 C 0.6868(6) 0.8571(5) 0.53567(18) 0.0645(19) Uani 1 1 d . . . . .
H65 H 0.633813 0.827774 0.522140 0.077 Uiso 1 1 calc R U . . .
C66 C 0.6997(5) 0.8523(4) 0.57228(17) 0.0553(16) Uani 1 1 d . . . . .
H66 H 0.655521 0.819150 0.583210 0.066 Uiso 1 1 calc R U . . .
C67 C 0.5039(5) 1.0228(4) 0.63984(17) 0.0468(14) Uani 1 1 d . . . . .
C68 C 0.5148(5) 1.0012(4) 0.60534(18) 0.0575(17) Uani 1 1 d . . . . .
H68 H 0.554712 0.956059 0.601304 0.069 Uiso 1 1 calc R U . . .
C69 C 0.4663(7) 1.0469(6) 0.5766(2) 0.085(3) Uani 1 1 d . . . . .
H69 H 0.474626 1.032685 0.553582 0.102 Uiso 1 1 calc R U . . .
C70 C 0.4068(8) 1.1122(6) 0.5826(3) 0.093(3) Uani 1 1 d . . . . .
H70 H 0.376301 1.143710 0.563699 0.112 Uiso 1 1 calc R U . . .
C71 C 0.3916(7) 1.1318(5) 0.6162(3) 0.089(3) Uani 1 1 d . . . . .
H71 H 0.347855 1.174932 0.619740 0.106 Uiso 1 1 calc R U . . .
C72 C 0.4402(5) 1.0885(4) 0.6454(2) 0.0608(18) Uani 1 1 d . . . . .
H72 H 0.430263 1.103277 0.668187 0.073 Uiso 1 1 calc R U . . .
C73 C 0.4738(5) 0.9456(4) 0.70505(17) 0.0483(14) Uani 1 1 d . . . . .
C74 C 0.3688(6) 0.9376(4) 0.6915(2) 0.0647(19) Uani 1 1 d . . . . .
H74 H 0.346561 0.946639 0.667494 0.078 Uiso 1 1 calc R U . . .
C75 C 0.2969(7) 0.9163(5) 0.7134(3) 0.082(2) Uani 1 1 d . . . . .
H75 H 0.226661 0.910477 0.703883 0.099 Uiso 1 1 calc R U . . .
C76 C 0.3266(9) 0.9039(6) 0.7479(3) 0.095(3) Uani 1 1 d . . . . .
H76 H 0.276674 0.889688 0.762223 0.115 Uiso 1 1 calc R U . . .
C77 C 0.4292(10) 0.9118(5) 0.7626(2) 0.094(3) Uani 1 1 d . . . . .
H77 H 0.448992 0.903924 0.786792 0.113 Uiso 1 1 calc R U . . .
C78 C 0.5043(7) 0.9317(4) 0.74103(18) 0.0662(19) Uani 1 1 d . . . . .
H78 H 0.574591 0.935764 0.750704 0.079 Uiso 1 1 calc R U . . .
C79 C 0.3327(10) 0.8301(7) 0.4935(3) 0.104(3) Uani 1 1 d . U . . .
N2 N 0.5066(3) 0.7885(3) 0.66815(12) 0.0384(10) Uani 1 1 d . . . . .
N1 N 0.4243(3) 0.5468(3) 0.62208(12) 0.0384(10) Uani 1 1 d . . . . .
P1 P 0.08691(11) 0.50741(9) 0.60775(4) 0.0383(3) Uani 1 1 d . . . . .
P2 P 0.30428(11) 0.40690(9) 0.58039(4) 0.0390(3) Uani 1 1 d . . . . .
P3 P 0.78972(11) 0.89854(9) 0.64133(4) 0.0395(3) Uani 1 1 d . . . . .
P4 P 0.57204(11) 0.96512(9) 0.67642(4) 0.0406(3) Uani 1 1 d . . . . .
Fe1 Fe 0.06445(8) 0.32083(6) 0.56829(3) 0.0497(2) Uani 1 1 d . . . . .
Fe2 Fe 0.79269(7) 1.07701(6) 0.68734(3) 0.0472(2) Uani 1 1 d . . . . .
Se1 Se 0.24118(5) 0.59489(4) 0.66811(2) 0.04592(16) Uani 1 1 d . . . . .
Se2 Se 0.72310(5) 0.71167(4) 0.64996(2) 0.04767(16) Uani 1 1 d . . . . .
Pt1 Pt 0.26423(2) 0.51053(2) 0.61620(2) 0.03516(7) Uani 1 1 d . . . . .
Pt2 Pt 0.64410(2) 0.84725(2) 0.65972(2) 0.03663(8) Uani 1 1 d . . . . .
S1 S 0.35918(16) 0.77528(13) 0.53381(6) 0.0729(5) Uani 1 1 d . U . . .
O2 O 0.3196(8) 0.8238(6) 0.5592(2) 0.150(3) Uani 1 1 d . U . . .
O3 O 0.3004(7) 0.7033(4) 0.5269(2) 0.136(3) Uani 1 1 d . U . . .
F1 F 0.3765(8) 0.9009(5) 0.4960(2) 0.194(4) Uani 1 1 d . U . . .
F2 F 0.2305(7) 0.8452(5) 0.4849(2) 0.176(3) Uani 1 1 d . U . . .
F3 F 0.3592(11) 0.7944(7) 0.4672(2) 0.235(5) Uani 1 1 d . U . . .
O1 O 0.4667(5) 0.7652(6) 0.5390(3) 0.152(3) Uani 1 1 d . U . . .
C80 C 0.7396(15) 0.6492(10) 0.7745(5) 0.091(5) Uani 0.461(16) 1 d D U P A 1
S2 S 0.7602(8) 0.7568(4) 0.7841(2) 0.0698(19) Uani 0.461(16) 1 d D U P A 1
O4 O 0.7349(19) 0.7956(14) 0.7508(4) 0.099(7) Uani 0.461(16) 1 d D U P A 1
O5 O 0.6836(19) 0.7678(14) 0.8081(5) 0.152(9) Uani 0.461(16) 1 d D U P A 1
O6 O 0.8657(13) 0.7585(10) 0.7987(7) 0.144(8) Uani 0.461(16) 1 d D U P A 1
F4 F 0.7669(19) 0.6044(9) 0.8030(5) 0.127(7) Uani 0.461(16) 1 d D U P A 1
F5 F 0.6436(17) 0.6344(13) 0.7615(6) 0.178(10) Uani 0.461(16) 1 d D U P A 1
F6 F 0.801(2) 0.6270(12) 0.7526(6) 0.176(9) Uani 0.461(16) 1 d D U P A 1
S2A S 0.7096(8) 0.7570(3) 0.78181(14) 0.0671(19) Uani 0.539(16) 1 d D U P A 2
C80A C 0.7687(14) 0.6604(10) 0.7732(4) 0.083(4) Uani 0.539(16) 1 d D U P A 2
O4A O 0.7151(14) 0.8037(9) 0.7507(3) 0.070(5) Uani 0.539(16) 1 d D U P A 2
O5A O 0.6044(10) 0.7298(9) 0.7854(4) 0.112(5) Uani 0.539(16) 1 d D U P A 2
O6A O 0.7718(19) 0.7845(11) 0.8123(3) 0.168(10) Uani 0.539(16) 1 d D U P A 2
F4A F 0.776(2) 0.6137(11) 0.8015(5) 0.172(10) Uani 0.539(16) 1 d D U P A 2
F5A F 0.7143(17) 0.6249(9) 0.7464(4) 0.130(6) Uani 0.539(16) 1 d D U P A 2
F6A F 0.8632(10) 0.6704(14) 0.7666(6) 0.179(10) Uani 0.539(16) 1 d D . P A 2
Cl1 Cl 0.1391(5) 0.0006(3) 0.62412(15) 0.091(2) Uani 0.73(3) 1 d D U P B 3
Cl2 Cl 0.1164(12) -0.0241(8) 0.5486(3) 0.126(4) Uani 0.73(3) 1 d D U P B 3
C81 C 0.1915(16) -0.0426(16) 0.5894(4) 0.116(6) Uani 0.73(3) 1 d D U P B 3
H81A H 0.197219 -0.100692 0.593109 0.139 Uiso 0.73(3) 1 calc R U P B 3
H81B H 0.261589 -0.021430 0.589132 0.139 Uiso 0.73(3) 1 calc R U P B 3
Cl1A Cl 0.166(2) -0.037(4) 0.6169(8) 0.194(12) Uani 0.27(3) 1 d D U P B 4
Cl2A Cl 0.095(3) -0.030(3) 0.5442(9) 0.133(9) Uani 0.27(3) 1 d . U P B 4
C81A C 0.194(6) -0.020(6) 0.5754(13) 0.145(13) Uani 0.27(3) 1 d D U P B 4
H81C H 0.220514 0.035282 0.574508 0.174 Uiso 0.27(3) 1 calc R U P B 4
H81D H 0.249030 -0.056236 0.570826 0.174 Uiso 0.27(3) 1 calc R U P B 4

loop_
_atom_site_aniso_label
_atom_site_aniso_U_11
_atom_site_aniso_U_22
_atom_site_aniso_U_33
_atom_site_aniso_U_23
_atom_site_aniso_U_13
_atom_site_aniso_U_12
C1 0.045(3) 0.050(3) 0.038(3) -0.005(3) 0.008(3) 0.003(3)
C2 0.044(3) 0.048(3) 0.041(3) -0.002(3) 0.014(3) -0.001(3)
C3 0.041(3) 0.041(3) 0.047(3) -0.001(3) 0.007(3) 0.011(3)
C4 0.042(3) 0.051(4) 0.054(4) 0.005(3) -0.011(3) 0.009(3)
C5 0.039(3) 0.044(3) 0.048(3) 0.003(3) 0.000(3) 0.003(3)
C6 0.047(3) 0.039(3) 0.055(4) -0.003(3) 0.002(3) 0.005(3)
C7 0.053(4) 0.052(4) 0.078(5) -0.025(3) 0.008(3) 0.011(3)
C8 0.063(5) 0.042(4) 0.115(7) -0.023(4) 0.014(5) -0.001(3)
C9 0.059(4) 0.039(4) 0.126(8) 0.017(4) 0.013(5) -0.004(3)
C10 0.051(4) 0.051(4) 0.065(4) 0.013(3) 0.013(3) 0.011(3)
C11 0.042(3) 0.046(3) 0.048(3) -0.002(3) 0.003(3) 0.008(3)
C12 0.068(5) 0.064(4) 0.049(4) -0.005(3) 0.001(3) 0.018(4)
C13 0.073(5) 0.074(5) 0.063(5) -0.031(4) -0.016(4) 0.011(4)
C14 0.049(4) 0.071(5) 0.105(7) -0.033(5) -0.004(4) 0.004(4)
C15 0.043(3) 0.050(4) 0.079(5) -0.016(3) 0.012(3) -0.005(3)
C16 0.035(3) 0.051(4) 0.044(3) 0.000(3) 0.007(2) -0.002(3)
C17 0.068(4) 0.058(4) 0.053(4) 0.010(3) 0.017(3) 0.006(3)
C18 0.095(6) 0.088(6) 0.064(5) 0.025(4) 0.018(4) -0.007(5)
C19 0.073(5) 0.114(7) 0.061(5) -0.002(5) 0.033(4) -0.008(5)
C20 0.062(5) 0.115(7) 0.066(5) 0.000(5) 0.032(4) 0.019(5)
C21 0.055(4) 0.076(5) 0.057(4) 0.006(3) 0.016(3) 0.019(4)
C22 0.049(3) 0.044(3) 0.041(3) -0.005(3) 0.009(3) 0.005(3)
C23 0.044(4) 0.063(4) 0.058(4) 0.005(3) 0.003(3) 0.007(3)
C24 0.064(5) 0.070(5) 0.065(5) 0.007(4) -0.013(4) 0.027(4)
C25 0.076(5) 0.049(4) 0.059(4) 0.003(3) -0.008(4) 0.020(4)
C26 0.079(5) 0.051(4) 0.043(3) 0.002(3) 0.005(3) -0.001(4)
C27 0.061(4) 0.050(4) 0.039(3) -0.002(3) 0.007(3) 0.003(3)
C28 0.042(3) 0.045(3) 0.050(3) -0.007(3) 0.011(3) 0.000(3)
C29 0.058(4) 0.042(3) 0.049(3) 0.000(3) 0.006(3) 0.007(3)
C30 0.082(5) 0.068(5) 0.056(4) 0.015(4) 0.011(4) 0.003(4)
C31 0.092(6) 0.092(6) 0.049(4) 0.001(4) 0.034(4) -0.008(5)
C32 0.094(6) 0.075(5) 0.065(5) -0.008(4) 0.043(4) 0.012(4)
C33 0.077(5) 0.055(4) 0.046(3) 0.000(3) 0.023(3) 0.012(3)
C34 0.053(4) 0.038(3) 0.053(4) -0.006(3) 0.012(3) 0.014(3)
C35 0.050(4) 0.088(5) 0.073(5) 0.003(4) 0.017(4) 0.019(4)
C36 0.051(5) 0.131(9) 0.115(8) 0.005(7) 0.015(5) 0.025(5)
C37 0.065(6) 0.107(7) 0.113(8) -0.003(6) -0.016(6) 0.038(5)
C38 0.086(6) 0.058(5) 0.074(5) 0.003(4) -0.019(5) 0.021(4)
C39 0.056(4) 0.044(4) 0.060(4) -0.001(3) -0.001(3) -0.003(3)
C40 0.036(3) 0.047(3) 0.043(3) -0.001(3) 0.005(3) 0.004(3)
C41 0.035(3) 0.046(3) 0.042(3) -0.005(3) 0.003(2) 0.000(2)
C42 0.034(3) 0.046(3) 0.043(3) -0.010(3) 0.012(2) 0.005(2)
C43 0.053(4) 0.050(3) 0.036(3) -0.001(3) 0.011(3) 0.000(3)
C44 0.047(3) 0.048(3) 0.039(3) -0.005(3) 0.004(3) 0.001(3)
C45 0.047(3) 0.047(3) 0.047(3) -0.003(3) 0.009(3) 0.005(3)
C46 0.041(3) 0.058(4) 0.061(4) -0.014(3) 0.009(3) -0.002(3)
C47 0.060(4) 0.056(4) 0.091(6) -0.018(4) 0.023(4) -0.017(4)
C48 0.086(5) 0.043(4) 0.076(5) 0.004(3) 0.027(4) -0.007(4)
C49 0.063(4) 0.054(4) 0.050(4) 0.005(3) 0.013(3) 0.000(3)
C50 0.044(3) 0.049(3) 0.041(3) -0.006(3) 0.007(3) 0.005(3)
C51 0.049(4) 0.057(4) 0.045(3) -0.002(3) 0.010(3) 0.004(3)
C52 0.054(4) 0.073(5) 0.050(4) -0.016(3) -0.003(3) -0.005(4)
C53 0.068(5) 0.051(4) 0.063(4) -0.026(3) 0.011(4) -0.004(3)
C54 0.058(4) 0.039(3) 0.057(4) -0.012(3) 0.012(3) 0.002(3)
C55 0.034(3) 0.043(3) 0.045(3) -0.004(3) 0.007(2) 0.000(2)
C56 0.043(3) 0.062(4) 0.046(3) -0.001(3) 0.009(3) 0.012(3)
C57 0.062(4) 0.066(4) 0.046(4) 0.005(3) 0.003(3) 0.011(3)
C58 0.054(4) 0.067(4) 0.064(4) 0.000(4) 0.001(3) 0.022(3)
C59 0.051(4) 0.085(5) 0.057(4) -0.002(4) 0.015(3) 0.020(4)
C60 0.041(3) 0.062(4) 0.047(3) 0.001(3) 0.008(3) 0.010(3)
C61 0.043(3) 0.043(3) 0.042(3) -0.001(3) 0.004(3) 0.006(3)
C62 0.054(4) 0.064(4) 0.042(3) 0.002(3) 0.006(3) -0.003(3)
C63 0.073(5) 0.074(5) 0.047(4) 0.014(3) 0.013(4) 0.002(4)
C64 0.079(5) 0.083(5) 0.037(3) 0.007(3) 0.006(3) 0.007(4)
C65 0.076(5) 0.074(5) 0.041(3) -0.012(3) -0.001(3) 0.002(4)
C66 0.059(4) 0.055(4) 0.053(4) -0.006(3) 0.010(3) 0.004(3)
C67 0.039(3) 0.048(3) 0.053(4) 0.000(3) 0.004(3) 0.000(3)
C68 0.043(4) 0.069(4) 0.058(4) 0.007(3) -0.001(3) 0.006(3)
C69 0.086(6) 0.102(7) 0.062(5) 0.013(5) -0.009(4) 0.002(5)
C70 0.112(8) 0.067(6) 0.086(7) 0.019(5) -0.034(6) 0.004(5)
C71 0.068(5) 0.050(5) 0.136(9) 0.001(5) -0.028(6) 0.013(4)
C72 0.055(4) 0.045(4) 0.078(5) -0.012(3) -0.004(4) 0.003(3)
C73 0.049(4) 0.041(3) 0.058(4) -0.008(3) 0.017(3) 0.001(3)
C74 0.059(4) 0.060(4) 0.081(5) 0.004(4) 0.027(4) 0.008(3)
C75 0.061(5) 0.076(6) 0.118(8) -0.006(5) 0.043(5) -0.007(4)
C76 0.107(8) 0.083(6) 0.112(8) -0.025(6) 0.069(7) -0.033(6)
C77 0.148(10) 0.081(6) 0.060(5) -0.003(4) 0.043(6) -0.032(6)
C78 0.083(5) 0.065(5) 0.053(4) -0.005(3) 0.019(4) -0.015(4)
C79 0.136(7) 0.092(6) 0.082(5) 0.022(5) 0.010(6) -0.003(6)
N2 0.036(2) 0.039(3) 0.041(2) -0.005(2) 0.008(2) 0.002(2)
N1 0.035(2) 0.040(3) 0.040(2) -0.005(2) 0.006(2) 0.002(2)
P1 0.0362(7) 0.0388(8) 0.0403(7) -0.0014(6) 0.0066(6) 0.0046(6)
P2 0.0420(8) 0.0365(7) 0.0400(7) -0.0033(6) 0.0106(6) 0.0076(6)
P3 0.0359(7) 0.0431(8) 0.0400(7) -0.0021(6) 0.0070(6) 0.0024(6)
P4 0.0401(8) 0.0394(8) 0.0427(8) -0.0027(6) 0.0073(6) 0.0067(6)
Fe1 0.0456(5) 0.0431(5) 0.0590(6) -0.0094(4) 0.0033(5) 0.0027(4)
Fe2 0.0467(5) 0.0449(5) 0.0502(5) -0.0077(4) 0.0072(4) -0.0008(4)
Se1 0.0466(4) 0.0514(4) 0.0427(3) -0.0110(3) 0.0165(3) -0.0071(3)
Se2 0.0353(3) 0.0407(3) 0.0666(4) -0.0061(3) 0.0056(3) 0.0045(3)
Pt1 0.03575(13) 0.03571(13) 0.03451(12) -0.00147(9) 0.00673(9) 0.00373(9)
Pt2 0.03406(13) 0.03732(13) 0.03854(13) -0.00265(9) 0.00534(9) 0.00403(9)
S1 0.0682(12) 0.0698(12) 0.0793(13) 0.0154(10) 0.0065(10) 0.0104(10)
O2 0.202(8) 0.158(7) 0.093(5) -0.017(5) 0.028(5) 0.058(6)
O3 0.143(6) 0.080(4) 0.185(8) 0.024(4) 0.018(6) -0.032(4)
F1 0.258(9) 0.120(5) 0.188(7) 0.080(5) -0.016(7) -0.062(6)
F2 0.169(6) 0.169(7) 0.160(7) 0.041(5) -0.070(5) 0.027(5)
F3 0.379(14) 0.252(10) 0.092(5) 0.003(5) 0.091(7) 0.041(10)
O1 0.068(4) 0.175(8) 0.210(9) 0.086(7) 0.009(4) 0.020(4)
C80 0.100(10) 0.082(7) 0.082(11) -0.015(7) -0.011(8) -0.023(8)
S2 0.067(4) 0.074(3) 0.065(3) -0.017(2) -0.002(3) 0.001(3)
O4 0.105(14) 0.105(13) 0.092(10) 0.024(11) 0.031(8) 0.023(11)
O5 0.186(17) 0.201(19) 0.082(12) -0.016(12) 0.063(13) 0.074(17)
O6 0.084(8) 0.087(10) 0.238(19) 0.034(12) -0.060(10) -0.041(8)
F4 0.137(17) 0.098(9) 0.136(12) 0.030(10) -0.011(10) -0.018(12)
F5 0.155(12) 0.158(15) 0.191(19) 0.050(13) -0.083(12) -0.101(13)
F6 0.27(2) 0.125(14) 0.143(15) -0.035(11) 0.069(19) 0.061(19)
S2A 0.090(5) 0.074(3) 0.036(2) -0.0042(16) 0.002(3) -0.017(3)
C80A 0.086(8) 0.091(9) 0.069(9) 0.026(6) 0.008(7) 0.004(7)
O4A 0.083(10) 0.066(8) 0.058(7) 0.012(6) 0.002(6) -0.011(7)
O5A 0.091(7) 0.143(12) 0.114(11) 0.024(9) 0.055(8) -0.005(7)
O6A 0.26(2) 0.187(15) 0.051(7) -0.040(8) -0.013(10) -0.136(16)
F4A 0.174(19) 0.157(15) 0.175(14) 0.122(14) -0.007(12) 0.004(14)
F5A 0.172(15) 0.088(8) 0.125(10) -0.038(7) 0.000(11) 0.001(11)
F6A 0.085(7) 0.25(2) 0.21(2) 0.095(16) 0.045(9) 0.045(9)
Cl1 0.091(3) 0.089(4) 0.094(3) -0.0046(19) 0.019(2) 0.0017(19)
Cl2 0.161(10) 0.135(6) 0.088(4) 0.004(4) 0.036(6) 0.015(6)
C81 0.086(10) 0.160(18) 0.103(10) -0.042(12) 0.021(10) -0.003(10)
Cl1A 0.140(15) 0.31(3) 0.122(12) 0.01(2) -0.018(12) 0.02(2)
Cl2A 0.085(9) 0.19(2) 0.119(12) 0.055(13) 0.004(8) -0.027(10)
C81A 0.10(2) 0.20(3) 0.130(18) -0.02(3) -0.001(15) -0.01(2)

loop_
_atom_type_symbol
_atom_type_description
_atom_type_scat_dispersion_real
_atom_type_scat_dispersion_imag
_atom_type_scat_source
C C 0.0181 0.0091 'International Tables Vol C Tables 4.2.6.8 and 6.1.1.4'
H H 0.0000 0.0000 'International Tables Vol C Tables 4.2.6.8 and 6.1.1.4'
Cl Cl 0.3639 0.7018 'International Tables Vol C Tables 4.2.6.8 and 6.1.1.4'
F F 0.0727 0.0534 'International Tables Vol C Tables 4.2.6.8 and 6.1.1.4'
Fe Fe -1.1336 3.1974 'International Tables Vol C Tables 4.2.6.8 and 6.1.1.4'
N N 0.0311 0.0180 'International Tables Vol C Tables 4.2.6.8 and 6.1.1.4'
O O 0.0492 0.0322 'International Tables Vol C Tables 4.2.6.8 and 6.1.1.4'
P P 0.2955 0.4335 'International Tables Vol C Tables 4.2.6.8 and 6.1.1.4'
Pt Pt -4.5932 6.9264 'International Tables Vol C Tables 4.2.6.8 and 6.1.1.4'
S S 0.3331 0.5567 'International Tables Vol C Tables 4.2.6.8 and 6.1.1.4'
Se Se -0.7943 1.1372 'International Tables Vol C Tables 4.2.6.8 and 6.1.1.4'

loop_
_geom_angle_atom_site_label_1
_geom_angle_atom_site_label_2
_geom_angle_atom_site_label_3
_geom_angle
_geom_angle_site_symmetry_1
_geom_angle_site_symmetry_3
_geom_angle_publ_flag
N1 C1 C2 122.5(5) . . ?
N1 C1 H1 118.7 . . ?
C2 C1 H1 118.7 . . ?
C1 C2 C3 120.6(6) . . ?
C1 C2 H2 119.7 . . ?
C3 C2 H2 119.7 . . ?
C2 C3 C4 116.1(6) . . ?
C2 C3 Se2 122.6(4) . . ?
C4 C3 Se2 121.3(4) . . ?
C5 C4 C3 120.7(5) . . ?
C5 C4 H4 119.7 . . ?
C3 C4 H4 119.7 . . ?
N1 C5 C4 121.4(6) . . ?
N1 C5 H5 119.3 . . ?
C4 C5 H5 119.3 . . ?
C10 C6 C7 106.6(6) . . ?
C10 C6 P2 125.7(5) . . ?
C7 C6 P2 127.7(5) . . ?
C10 C6 Fe1 69.7(4) . . ?
C7 C6 Fe1 69.6(4) . . ?
P2 C6 Fe1 124.6(3) . . ?
C8 C7 C6 108.9(7) . . ?
C8 C7 Fe1 70.9(4) . . ?
C6 C7 Fe1 68.4(4) . . ?
C8 C7 H7 125.6 . . ?
C6 C7 H7 125.6 . . ?
Fe1 C7 H7 126.7 . . ?
C9 C8 C7 107.4(7) . . ?
C9 C8 Fe1 69.4(4) . . ?
C7 C8 Fe1 68.8(4) . . ?
C9 C8 H8 126.3 . . ?
C7 C8 H8 126.3 . . ?
Fe1 C8 H8 127.0 . . ?
C8 C9 C10 109.9(7) . . ?
C8 C9 Fe1 70.5(4) . . ?
C10 C9 Fe1 69.0(4) . . ?
C8 C9 H9 125.0 . . ?
C10 C9 H9 125.0 . . ?
Fe1 C9 H9 127.1 . . ?
C9 C10 C6 107.2(7) . . ?
C9 C10 Fe1 70.2(4) . . ?
C6 C10 Fe1 68.8(4) . . ?
C9 C10 H10 126.4 . . ?
C6 C10 H10 126.4 . . ?
Fe1 C10 H10 126.2 . . ?
C15 C11 C12 107.1(6) . . ?
C15 C11 P1 128.1(5) . . ?
C12 C11 P1 124.8(5) . . ?
C15 C11 Fe1 70.6(4) . . ?
C12 C11 Fe1 69.5(4) . . ?
P1 C11 Fe1 126.9(3) . . ?
C13 C12 C11 107.7(7) . . ?
C13 C12 Fe1 70.6(4) . . ?
C11 C12 Fe1 68.7(4) . . ?
C13 C12 H12 126.2 . . ?
C11 C12 H12 126.2 . . ?
Fe1 C12 H12 126.1 . . ?
C14 C13 C12 108.5(7) . . ?
C14 C13 Fe1 70.9(5) . . ?
C12 C13 Fe1 68.9(4) . . ?
C14 C13 H13 125.7 . . ?
C12 C13 H13 125.7 . . ?
Fe1 C13 H13 126.0 . . ?
C13 C14 C15 109.0(7) . . ?
C13 C14 Fe1 69.5(5) . . ?
C15 C14 Fe1 69.1(4) . . ?
C13 C14 H14 125.5 . . ?
C15 C14 H14 125.5 . . ?
Fe1 C14 H14 127.6 . . ?
C14 C15 C11 107.7(7) . . ?
C14 C15 Fe1 70.8(4) . . ?
C11 C15 Fe1 68.3(4) . . ?
C14 C15 H15 126.2 . . ?
C11 C15 H15 126.2 . . ?
Fe1 C15 H15 126.3 . . ?
C17 C16 C21 118.9(6) . . ?
C17 C16 P1 118.6(5) . . ?
C21 C16 P1 122.5(5) . . ?
C18 C17 C16 121.5(7) . . ?
C18 C17 H17 119.2 . . ?
C16 C17 H17 119.2 . . ?
C17 C18 C19 118.7(7) . . ?
C17 C18 H18 120.7 . . ?
C19 C18 H18 120.7 . . ?
C20 C19 C18 120.5(7) . . ?
C20 C19 H19 119.8 . . ?
C18 C19 H19 119.8 . . ?
C19 C20 C21 121.0(7) . . ?
C19 C20 H20 119.5 . . ?
C21 C20 H20 119.5 . . ?
C20 C21 C16 119.4(7) . . ?
C20 C21 H21 120.3 . . ?
C16 C21 H21 120.3 . . ?
C23 C22 C27 118.4(6) . . ?
C23 C22 P1 120.4(5) . . ?
C27 C22 P1 121.2(5) . . ?
C24 C23 C22 120.4(7) . . ?
C24 C23 H23 119.8 . . ?
C22 C23 H23 119.8 . . ?
C25 C24 C23 121.0(7) . . ?
C25 C24 H24 119.5 . . ?
C23 C24 H24 119.5 . . ?
C24 C25 C26 119.4(6) . . ?
C24 C25 H25 120.3 . . ?
C26 C25 H25 120.3 . . ?
C25 C26 C27 120.3(7) . . ?
C25 C26 H26 119.8 . . ?
C27 C26 H26 119.8 . . ?
C26 C27 C22 120.5(6) . . ?
C26 C27 H27 119.8 . . ?
C22 C27 H27 119.8 . . ?
C33 C28 C29 119.1(6) . . ?
C33 C28 P2 120.4(5) . . ?
C29 C28 P2 120.5(4) . . ?
C30 C29 C28 119.9(6) . . ?
C30 C29 H29 120.1 . . ?
C28 C29 H29 120.1 . . ?
C29 C30 C31 119.8(7) . . ?
C29 C30 H30 120.1 . . ?
C31 C30 H30 120.1 . . ?
C32 C31 C30 120.2(7) . . ?
C32 C31 H31 119.9 . . ?
C30 C31 H31 119.9 . . ?
C31 C32 C33 121.4(7) . . ?
C31 C32 H32 119.3 . . ?
C33 C32 H32 119.3 . . ?
C32 C33 C28 119.6(6) . . ?
C32 C33 H33 120.2 . . ?
C28 C33 H33 120.2 . . ?
C35 C34 C39 119.0(6) . . ?
C35 C34 P2 122.9(5) . . ?
C39 C34 P2 117.9(5) . . ?
C34 C35 C36 119.8(8) . . ?
C34 C35 H35 120.1 . . ?
C36 C35 H35 120.1 . . ?
C37 C36 C35 120.4(9) . . ?
C37 C36 H36 119.8 . . ?
C35 C36 H36 119.8 . . ?
C36 C37 C38 120.2(8) . . ?
C36 C37 H37 119.9 . . ?
C38 C37 H37 119.9 . . ?
C39 C38 C37 119.6(8) . . ?
C39 C38 H38 120.2 . . ?
C37 C38 H38 120.2 . . ?
C38 C39 C34 120.9(7) . . ?
C38 C39 H39 119.5 . . ?
C34 C39 H39 119.5 . . ?
N2 C40 C41 121.5(5) . . ?
N2 C40 H40 119.3 . . ?
C41 C40 H40 119.3 . . ?
C40 C41 C42 121.6(5) . . ?
C40 C41 H41 119.2 . . ?
C42 C41 H41 119.2 . . ?
C41 C42 C43 115.2(5) . . ?
C41 C42 Se1 123.8(4) . . ?
C43 C42 Se1 121.0(4) . . ?
C44 C43 C42 121.2(6) . . ?
C44 C43 H43 119.4 . . ?
C42 C43 H43 119.4 . . ?
N2 C44 C43 120.9(5) . . ?
N2 C44 H44 119.5 . . ?
C43 C44 H44 119.5 . . ?
C46 C45 C49 106.0(6) . . ?
C46 C45 P3 127.4(5) . . ?
C49 C45 P3 126.6(5) . . ?
C46 C45 Fe2 70.1(3) . . ?
C49 C45 Fe2 69.4(3) . . ?
P3 C45 Fe2 127.0(3) . . ?
C47 C46 C45 108.2(6) . . ?
C47 C46 Fe2 70.5(4) . . ?
C45 C46 Fe2 68.2(3) . . ?
C47 C46 H46 125.9 . . ?
C45 C46 H46 125.9 . . ?
Fe2 C46 H46 126.9 . . ?
C48 C47 C46 109.1(6) . . ?
C48 C47 Fe2 70.3(4) . . ?
C46 C47 Fe2 69.5(4) . . ?
C48 C47 H47 125.5 . . ?
C46 C47 H47 125.5 . . ?
Fe2 C47 H47 126.4 . . ?
C47 C48 C49 108.6(6) . . ?
C47 C48 Fe2 70.0(4) . . ?
C49 C48 Fe2 68.6(4) . . ?
C47 C48 H48 125.7 . . ?
C49 C48 H48 125.7 . . ?
Fe2 C48 H48 127.3 . . ?
C48 C49 C45 108.2(6) . . ?
C48 C49 Fe2 71.0(4) . . ?
C45 C49 Fe2 68.7(3) . . ?
C48 C49 H49 125.9 . . ?
C45 C49 H49 125.9 . . ?
Fe2 C49 H49 125.9 . . ?
C54 C50 C51 107.6(5) . . ?
C54 C50 P4 127.9(5) . . ?
C51 C50 P4 124.5(5) . . ?
C54 C50 Fe2 71.0(4) . . ?
C51 C50 Fe2 70.4(3) . . ?
P4 C50 Fe2 124.4(3) . . ?
C52 C51 C50 107.3(6) . . ?
C52 C51 Fe2 70.7(4) . . ?
C50 C51 Fe2 67.8(3) . . ?
C52 C51 H51 126.4 . . ?
C50 C51 H51 126.4 . . ?
Fe2 C51 H51 126.7 . . ?
C53 C52 C51 108.9(6) . . ?
C53 C52 Fe2 70.1(4) . . ?
C51 C52 Fe2 68.9(4) . . ?
C53 C52 H52 125.5 . . ?
C51 C52 H52 125.5 . . ?
Fe2 C52 H52 127.0 . . ?
C52 C53 C54 108.3(6) . . ?
C52 C53 Fe2 69.8(4) . . ?
C54 C53 Fe2 69.2(3) . . ?
C52 C53 H53 125.9 . . ?
C54 C53 H53 125.9 . . ?
Fe2 C53 H53 126.7 . . ?
C53 C54 C50 107.9(6) . . ?
C53 C54 Fe2 70.5(4) . . ?
C50 C54 Fe2 67.6(3) . . ?
C53 C54 H54 126.1 . . ?
C50 C54 H54 126.1 . . ?
Fe2 C54 H54 127.4 . . ?
C60 C55 C56 119.2(5) . . ?
C60 C55 P3 122.4(5) . . ?
C56 C55 P3 118.4(4) . . ?
C57 C56 C55 120.2(6) . . ?
C57 C56 H56 119.9 . . ?
C55 C56 H56 119.9 . . ?
C58 C57 C56 120.8(6) . . ?
C58 C57 H57 119.6 . . ?
C56 C57 H57 119.6 . . ?
C57 C58 C59 118.8(6) . . ?
C57 C58 H58 120.6 . . ?
C59 C58 H58 120.6 . . ?
C58 C59 C60 121.3(6) . . ?
C58 C59 H59 119.3 . . ?
C60 C59 H59 119.3 . . ?
C55 C60 C59 119.6(6) . . ?
C55 C60 H60 120.2 . . ?
C59 C60 H60 120.2 . . ?
C62 C61 C66 117.9(6) . . ?
C62 C61 P3 120.4(5) . . ?
C66 C61 P3 121.6(5) . . ?
C63 C62 C61 120.7(6) . . ?
C63 C62 H62 119.7 . . ?
C61 C62 H62 119.7 . . ?
C64 C63 C62 120.0(7) . . ?
C64 C63 H63 120.0 . . ?
C62 C63 H63 120.0 . . ?
C65 C64 C63 120.8(6) . . ?
C65 C64 H64 119.6 . . ?
C63 C64 H64 119.6 . . ?
C64 C65 C66 119.8(7) . . ?
C64 C65 H65 120.1 . . ?
C66 C65 H65 120.1 . . ?
C65 C66 C61 120.8(6) . . ?
C65 C66 H66 119.6 . . ?
C61 C66 H66 119.6 . . ?
C68 C67 C72 119.0(6) . . ?
C68 C67 P4 119.4(5) . . ?
C72 C67 P4 121.6(5) . . ?
C67 C68 C69 120.5(7) . . ?
C67 C68 H68 119.8 . . ?
C69 C68 H68 119.8 . . ?
C70 C69 C68 119.5(9) . . ?
C70 C69 H69 120.2 . . ?
C68 C69 H69 120.2 . . ?
C69 C70 C71 120.5(8) . . ?
C69 C70 H70 119.8 . . ?
C71 C70 H70 119.8 . . ?
C70 C71 C72 121.4(8) . . ?
C70 C71 H71 119.3 . . ?
C72 C71 H71 119.3 . . ?
C71 C72 C67 119.0(8) . . ?
C71 C72 H72 120.5 . . ?
C67 C72 H72 120.5 . . ?
C74 C73 C78 118.4(6) . . ?
C74 C73 P4 121.4(5) . . ?
C78 C73 P4 120.0(5) . . ?
C75 C74 C73 120.2(8) . . ?
C75 C74 H74 119.9 . . ?
C73 C74 H74 119.9 . . ?
C76 C75 C74 121.1(9) . . ?
C76 C75 H75 119.5 . . ?
C74 C75 H75 119.5 . . ?
C75 C76 C77 120.8(8) . . ?
C75 C76 H76 119.6 . . ?
C77 C76 H76 119.6 . . ?
C76 C77 C78 119.5(8) . . ?
C76 C77 H77 120.2 . . ?
C78 C77 H77 120.2 . . ?
C73 C78 C77 120.0(8) . . ?
C73 C78 H78 120.0 . . ?
C77 C78 H78 120.0 . . ?
F3 C79 F1 108.5(12) . . ?
F3 C79 F2 105.3(12) . . ?
F1 C79 F2 104.7(10) . . ?
F3 C79 S1 114.4(9) . . ?
F1 C79 S1 111.6(8) . . ?
F2 C79 S1 111.6(9) . . ?
C40 N2 C44 118.7(5) . . ?
C40 N2 Pt2 117.2(4) . . ?
C44 N2 Pt2 123.4(4) . . ?
C1 N1 C5 118.1(5) . . ?
C1 N1 Pt1 117.7(4) . . ?
C5 N1 Pt1 122.3(4) . . ?
C11 P1 C22 100.1(3) . . ?
C11 P1 C16 102.5(3) . . ?
C22 P1 C16 108.2(3) . . ?
C11 P1 Pt1 122.0(2) . . ?
C22 P1 Pt1 109.8(2) . . ?
C16 P1 Pt1 112.92(19) . . ?
C6 P2 C28 105.0(3) . . ?
C6 P2 C34 104.2(3) . . ?
C28 P2 C34 105.3(3) . . ?
C6 P2 Pt1 117.4(2) . . ?
C28 P2 Pt1 118.4(2) . . ?
C34 P2 Pt1 105.09(19) . . ?
C45 P3 C55 101.6(3) . . ?
C45 P3 C61 99.8(3) . . ?
C55 P3 C61 110.0(3) . . ?
C45 P3 Pt2 123.2(2) . . ?
C55 P3 Pt2 110.22(19) . . ?
C61 P3 Pt2 111.1(2) . . ?
C50 P4 C67 106.4(3) . . ?
C50 P4 C73 102.9(3) . . ?
C67 P4 C73 104.7(3) . . ?
C50 P4 Pt2 116.4(2) . . ?
C67 P4 Pt2 113.9(2) . . ?
C73 P4 Pt2 111.3(2) . . ?
C6 Fe1 C11 109.1(2) . . ?
C6 Fe1 C10 41.5(3) . . ?
C11 Fe1 C10 110.5(3) . . ?
C6 Fe1 C12 110.6(3) . . ?
C11 Fe1 C12 41.7(2) . . ?
C10 Fe1 C12 140.0(3) . . ?
C6 Fe1 C7 42.0(3) . . ?
C11 Fe1 C7 138.3(3) . . ?
C10 Fe1 C7 69.4(3) . . ?
C12 Fe1 C7 110.6(3) . . ?
C6 Fe1 C9 68.9(3) . . ?
C11 Fe1 C9 140.3(3) . . ?
C10 Fe1 C9 40.8(3) . . ?
C12 Fe1 C9 178.0(3) . . ?
C7 Fe1 C9 67.6(3) . . ?
C6 Fe1 C15 137.6(3) . . ?
C11 Fe1 C15 41.1(3) . . ?
C10 Fe1 C15 110.6(3) . . ?
C12 Fe1 C15 68.9(3) . . ?
C7 Fe1 C15 179.4(3) . . ?
C9 Fe1 C15 112.8(3) . . ?
C6 Fe1 C13 140.1(3) . . ?
C11 Fe1 C13 69.0(3) . . ?
C10 Fe1 C13 178.3(3) . . ?
C12 Fe1 C13 40.5(3) . . ?
C7 Fe1 C13 112.1(3) . . ?
C9 Fe1 C13 138.7(3) . . ?
C15 Fe1 C13 67.9(3) . . ?
C6 Fe1 C8 69.6(3) . . ?
C11 Fe1 C8 178.5(3) . . ?
C10 Fe1 C8 69.0(3) . . ?
C12 Fe1 C8 137.8(3) . . ?
C7 Fe1 C8 40.3(3) . . ?
C9 Fe1 C8 40.1(3) . . ?
C15 Fe1 C8 140.4(3) . . ?
C13 Fe1 C8 111.6(3) . . ?
C6 Fe1 C14 177.4(3) . . ?
C11 Fe1 C14 68.3(3) . . ?
C10 Fe1 C14 138.7(3) . . ?
C12 Fe1 C14 67.6(4) . . ?
C7 Fe1 C14 140.2(3) . . ?
C9 Fe1 C14 112.9(3) . . ?
C15 Fe1 C14 40.2(3) . . ?
C13 Fe1 C14 39.6(3) . . ?
C8 Fe1 C14 113.1(3) . . ?
C50 Fe2 C45 107.5(2) . . ?
C50 Fe2 C49 110.2(3) . . ?
C45 Fe2 C49 41.9(2) . . ?
C50 Fe2 C51 41.8(2) . . ?
C45 Fe2 C51 109.5(3) . . ?
C49 Fe2 C51 139.8(3) . . ?
C50 Fe2 C46 136.7(3) . . ?
C45 Fe2 C46 41.7(2) . . ?
C49 Fe2 C46 69.1(3) . . ?
C51 Fe2 C46 109.8(3) . . ?
C50 Fe2 C54 41.4(2) . . ?
C45 Fe2 C54 136.6(3) . . ?
C49 Fe2 C54 110.4(3) . . ?
C51 Fe2 C54 69.2(3) . . ?
C46 Fe2 C54 177.9(3) . . ?
C50 Fe2 C47 176.5(3) . . ?
C45 Fe2 C47 69.0(3) . . ?
C49 Fe2 C47 67.9(3) . . ?
C51 Fe2 C47 137.9(3) . . ?
C46 Fe2 C47 40.1(3) . . ?
C54 Fe2 C47 141.8(3) . . ?
C50 Fe2 C52 69.0(3) . . ?
C45 Fe2 C52 139.7(3) . . ?
C49 Fe2 C52 178.3(3) . . ?
C51 Fe2 C52 40.4(3) . . ?
C46 Fe2 C52 112.6(3) . . ?
C54 Fe2 C52 67.9(3) . . ?
C47 Fe2 C52 113.0(3) . . ?
C50 Fe2 C48 140.4(3) . . ?
C45 Fe2 C48 69.1(3) . . ?
C49 Fe2 C48 40.3(3) . . ?
C51 Fe2 C48 177.4(3) . . ?
C46 Fe2 C48 67.6(3) . . ?
C54 Fe2 C48 113.4(3) . . ?
C47 Fe2 C48 39.7(3) . . ?
C52 Fe2 C48 139.5(3) . . ?
C50 Fe2 C53 69.0(3) . . ?
C45 Fe2 C53 176.5(3) . . ?
C49 Fe2 C53 138.3(3) . . ?
C51 Fe2 C53 68.3(3) . . ?
C46 Fe2 C53 141.3(3) . . ?
C54 Fe2 C53 40.3(3) . . ?
C47 Fe2 C53 114.5(3) . . ?
C52 Fe2 C53 40.1(3) . . ?
C48 Fe2 C53 113.2(3) . . ?
C42 Se1 Pt1 105.38(16) . . ?
C3 Se2 Pt2 105.27(16) . . ?
N1 Pt1 P1 164.84(13) . . ?
N1 Pt1 P2 88.58(12) . . ?
P1 Pt1 P2 101.96(5) . . ?
N1 Pt1 Se1 89.03(12) . . ?
P1 Pt1 Se1 83.79(4) . . ?
P2 Pt1 Se1 163.71(4) . . ?
N2 Pt2 P3 169.74(12) . . ?
N2 Pt2 P4 87.96(12) . . ?
P3 Pt2 P4 98.99(5) . . ?
N2 Pt2 Se2 88.86(12) . . ?
P3 Pt2 Se2 85.15(4) . . ?
P4 Pt2 Se2 172.16(4) . . ?
O1 S1 O2 115.1(7) . . ?
O1 S1 O3 115.1(6) . . ?
O2 S1 O3 111.7(6) . . ?
O1 S1 C79 104.5(6) . . ?
O2 S1 C79 105.3(6) . . ?
O3 S1 C79 103.6(5) . . ?
F6 C80 F5 110.0(15) . . ?
F6 C80 F4 105.1(15) . . ?
F5 C80 F4 109.8(17) . . ?
F6 C80 S2 108.9(15) . . ?
F5 C80 S2 111.5(14) . . ?
F4 C80 S2 111.3(12) . . ?
O6 S2 O4 115.7(12) . . ?
O6 S2 O5 117.4(13) . . ?
O4 S2 O5 114.7(12) . . ?
O6 S2 C80 101.9(10) . . ?
O4 S2 C80 104.4(10) . . ?
O5 S2 C80 99.0(12) . . ?
O6A S2A O4A 115.3(9) . . ?
O6A S2A O5A 117.1(11) . . ?
O4A S2A O5A 113.9(9) . . ?
O6A S2A C80A 103.3(12) . . ?
O4A S2A C80A 104.6(8) . . ?
O5A S2A C80A 99.6(9) . . ?
F6A C80A F5A 108.8(15) . . ?
F6A C80A F4A 105.9(14) . . ?
F5A C80A F4A 110.5(15) . . ?
F6A C80A S2A 110.8(14) . . ?
F5A C80A S2A 110.3(12) . . ?
F4A C80A S2A 110.5(12) . . ?
Cl1 C81 Cl2 112.8(10) . . ?
Cl1 C81 H81A 109.0 . . ?
Cl2 C81 H81A 109.0 . . ?
Cl1 C81 H81B 109.0 . . ?
Cl2 C81 H81B 109.0 . . ?
H81A C81 H81B 107.8 . . ?
Cl2A C81A Cl1A 115(4) . . ?
Cl2A C81A H81C 108.6 . . ?
Cl1A C81A H81C 108.6 . . ?
Cl2A C81A H81D 108.6 . . ?
Cl1A C81A H81D 108.6 . . ?
H81C C81A H81D 107.6 . . ?

loop_
_geom_bond_atom_site_label_1
_geom_bond_atom_site_label_2
_geom_bond_distance
_geom_bond_site_symmetry_2
_geom_bond_publ_flag
C1 N1 1.341(7) . ?
C1 C2 1.359(8) . ?
C1 H1 0.9300 . ?
C2 C3 1.387(8) . ?
C2 H2 0.9300 . ?
C3 C4 1.391(9) . ?
C3 Se2 1.927(6) . ?
C4 C5 1.374(8) . ?
C4 H4 0.9300 . ?
C5 N1 1.344(7) . ?
C5 H5 0.9300 . ?
C6 C10 1.432(9) . ?
C6 C7 1.449(9) . ?
C6 P2 1.792(6) . ?
C6 Fe1 2.014(6) . ?
C7 C8 1.407(11) . ?
C7 Fe1 2.030(7) . ?
C7 H7 0.9300 . ?
C8 C9 1.406(12) . ?
C8 Fe1 2.057(7) . ?
C8 H8 0.9300 . ?
C9 C10 1.420(10) . ?
C9 Fe1 2.043(7) . ?
C9 H9 0.9300 . ?
C10 Fe1 2.026(7) . ?
C10 H10 0.9300 . ?
C11 C15 1.427(9) . ?
C11 C12 1.441(9) . ?
C11 P1 1.805(6) . ?
C11 Fe1 2.018(6) . ?
C12 C13 1.413(10) . ?
C12 Fe1 2.029(7) . ?
C12 H12 0.9300 . ?
C13 C14 1.397(12) . ?
C13 Fe1 2.052(7) . ?
C13 H13 0.9300 . ?
C14 C15 1.415(10) . ?
C14 Fe1 2.071(7) . ?
C14 H14 0.9300 . ?
C15 Fe1 2.048(7) . ?
C15 H15 0.9300 . ?
C16 C17 1.379(9) . ?
C16 C21 1.400(9) . ?
C16 P1 1.824(6) . ?
C17 C18 1.370(10) . ?
C17 H17 0.9300 . ?
C18 C19 1.404(12) . ?
C18 H18 0.9300 . ?
C19 C20 1.350(12) . ?
C19 H19 0.9300 . ?
C20 C21 1.382(10) . ?
C20 H20 0.9300 . ?
C21 H21 0.9300 . ?
C22 C23 1.393(8) . ?
C22 C27 1.398(9) . ?
C22 P1 1.815(6) . ?
C23 C24 1.379(9) . ?
C23 H23 0.9300 . ?
C24 C25 1.376(11) . ?
C24 H24 0.9300 . ?
C25 C26 1.380(10) . ?
C25 H25 0.9300 . ?
C26 C27 1.386(9) . ?
C26 H26 0.9300 . ?
C27 H27 0.9300 . ?
C28 C33 1.395(8) . ?
C28 C29 1.405(8) . ?
C28 P2 1.805(6) . ?
C29 C30 1.380(9) . ?
C29 H29 0.9300 . ?
C30 C31 1.384(11) . ?
C30 H30 0.9300 . ?
C31 C32 1.360(11) . ?
C31 H31 0.9300 . ?
C32 C33 1.371(9) . ?
C32 H32 0.9300 . ?
C33 H33 0.9300 . ?
C34 C35 1.374(9) . ?
C34 C39 1.380(9) . ?
C34 P2 1.834(6) . ?
C35 C36 1.394(11) . ?
C35 H35 0.9300 . ?
C36 C37 1.354(14) . ?
C36 H36 0.9300 . ?
C37 C38 1.376(14) . ?
C37 H37 0.9300 . ?
C38 C39 1.375(10) . ?
C38 H38 0.9300 . ?
C39 H39 0.9300 . ?
C40 N2 1.345(7) . ?
C40 C41 1.361(8) . ?
C40 H40 0.9300 . ?
C41 C42 1.387(8) . ?
C41 H41 0.9300 . ?
C42 C43 1.403(8) . ?
C42 Se1 1.899(6) . ?
C43 C44 1.367(8) . ?
C43 H43 0.9300 . ?
C44 N2 1.353(7) . ?
C44 H44 0.9300 . ?
C45 C46 1.448(9) . ?
C45 C49 1.448(9) . ?
C45 P3 1.805(6) . ?
C45 Fe2 2.022(6) . ?
C46 C47 1.407(10) . ?
C46 Fe2 2.046(6) . ?
C46 H46 0.9300 . ?
C47 C48 1.401(11) . ?
C47 Fe2 2.060(7) . ?
C47 H47 0.9300 . ?
C48 C49 1.412(10) . ?
C48 Fe2 2.063(7) . ?
C48 H48 0.9300 . ?
C49 Fe2 2.031(7) . ?
C49 H49 0.9300 . ?
C50 C54 1.432(8) . ?
C50 C51 1.443(9) . ?
C50 P4 1.798(6) . ?
C50 Fe2 2.004(6) . ?
C51 C52 1.416(9) . ?
C51 Fe2 2.038(6) . ?
C51 H51 0.9300 . ?
C52 C53 1.415(10) . ?
C52 Fe2 2.061(7) . ?
C52 H52 0.9300 . ?
C53 C54 1.418(9) . ?
C53 Fe2 2.066(6) . ?
C53 H53 0.9300 . ?
C54 Fe2 2.049(6) . ?
C54 H54 0.9300 . ?
C55 C60 1.383(8) . ?
C55 C56 1.386(8) . ?
C55 P3 1.807(6) . ?
C56 C57 1.383(9) . ?
C56 H56 0.9300 . ?
C57 C58 1.371(10) . ?
C57 H57 0.9300 . ?
C58 C59 1.376(9) . ?
C58 H58 0.9300 . ?
C59 C60 1.384(9) . ?
C59 H59 0.9300 . ?
C60 H60 0.9300 . ?
C61 C62 1.398(9) . ?
C61 C66 1.405(9) . ?
C61 P3 1.824(6) . ?
C62 C63 1.381(8) . ?
C62 H62 0.9300 . ?
C63 C64 1.380(10) . ?
C63 H63 0.9300 . ?
C64 C65 1.367(11) . ?
C64 H64 0.9300 . ?
C65 C66 1.385(9) . ?
C65 H65 0.9300 . ?
C66 H66 0.9300 . ?
C67 C68 1.390(9) . ?
C67 C72 1.394(9) . ?
C67 P4 1.809(6) . ?
C68 C69 1.401(10) . ?
C68 H68 0.9300 . ?
C69 C70 1.361(13) . ?
C69 H69 0.9300 . ?
C70 C71 1.362(14) . ?
C70 H70 0.9300 . ?
C71 C72 1.391(11) . ?
C71 H71 0.9300 . ?
C72 H72 0.9300 . ?
C73 C74 1.383(9) . ?
C73 C78 1.391(9) . ?
C73 P4 1.815(6) . ?
C74 C75 1.378(11) . ?
C74 H74 0.9300 . ?
C75 C76 1.335(13) . ?
C75 H75 0.9300 . ?
C76 C77 1.366(14) . ?
C76 H76 0.9300 . ?
C77 C78 1.396(11) . ?
C77 H77 0.9300 . ?
C78 H78 0.9300 . ?
C79 F3 1.252(13) . ?
C79 F1 1.295(12) . ?
C79 F2 1.333(14) . ?
C79 S1 1.775(10) . ?
N2 Pt2 2.083(4) . ?
N1 Pt1 2.127(4) . ?
P1 Pt1 2.2608(14) . ?
P2 Pt1 2.2932(14) . ?
P3 Pt2 2.2592(14) . ?
P4 Pt2 2.2849(14) . ?
Se1 Pt1 2.4728(6) . ?
Se2 Pt2 2.5076(6) . ?
S1 O1 1.381(7) . ?
S1 O2 1.409(8) . ?
S1 O3 1.413(7) . ?
C80 F6 1.28(2) . ?
C80 F5 1.287(18) . ?
C80 F4 1.321(16) . ?
C80 S2 1.825(15) . ?
S2 O6 1.393(14) . ?
S2 O4 1.419(12) . ?
S2 O5 1.449(15) . ?
S2A O6A 1.390(12) . ?
S2A O4A 1.423(9) . ?
S2A O5A 1.453(13) . ?
S2A C80A 1.816(14) . ?
C80A F6A 1.289(19) . ?
C80A F5A 1.294(17) . ?
C80A F4A 1.318(14) . ?
Cl1 C81 1.724(15) . ?
Cl2 C81 1.737(16) . ?
C81 H81A 0.9700 . ?
C81 H81B 0.9700 . ?
Cl1A C81A 1.70(2) . ?
Cl2A C81A 1.62(7) . ?
C81A H81C 0.9700 . ?
C81A H81D 0.9700 . ?

loop_
_geom_torsion_atom_site_label_1
_geom_torsion_atom_site_label_2
_geom_torsion_atom_site_label_3
_geom_torsion_atom_site_label_4
_geom_torsion
_geom_torsion_site_symmetry_1
_geom_torsion_site_symmetry_2
_geom_torsion_site_symmetry_3
_geom_torsion_site_symmetry_4
_geom_torsion_publ_flag
N1 C1 C2 C3 0.9(9) . . . . ?
C1 C2 C3 C4 6.1(8) . . . . ?
C1 C2 C3 Se2 -173.9(4) . . . . ?
C2 C3 C4 C5 -7.9(9) . . . . ?
Se2 C3 C4 C5 172.1(5) . . . . ?
C3 C4 C5 N1 2.8(9) . . . . ?
C10 C6 C7 C8 0.7(7) . . . . ?
P2 C6 C7 C8 -178.1(5) . . . . ?
Fe1 C6 C7 C8 -59.5(5) . . . . ?
C10 C6 C7 Fe1 60.2(4) . . . . ?
P2 C6 C7 Fe1 -118.5(5) . . . . ?
C6 C7 C8 C9 -0.9(8) . . . . ?
Fe1 C7 C8 C9 -58.9(5) . . . . ?
C6 C7 C8 Fe1 58.0(4) . . . . ?
C7 C8 C9 C10 0.8(8) . . . . ?
Fe1 C8 C9 C10 -57.8(5) . . . . ?
C7 C8 C9 Fe1 58.5(5) . . . . ?
C8 C9 C10 C6 -0.4(8) . . . . ?
Fe1 C9 C10 C6 -59.0(4) . . . . ?
C8 C9 C10 Fe1 58.7(5) . . . . ?
C7 C6 C10 C9 -0.2(7) . . . . ?
P2 C6 C10 C9 178.6(5) . . . . ?
Fe1 C6 C10 C9 60.0(4) . . . . ?
C7 C6 C10 Fe1 -60.1(4) . . . . ?
P2 C6 C10 Fe1 118.6(5) . . . . ?
C15 C11 C12 C13 -0.8(7) . . . . ?
P1 C11 C12 C13 -178.4(5) . . . . ?
Fe1 C11 C12 C13 60.1(5) . . . . ?
C15 C11 C12 Fe1 -61.0(4) . . . . ?
P1 C11 C12 Fe1 121.4(5) . . . . ?
C11 C12 C13 C14 1.1(8) . . . . ?
Fe1 C12 C13 C14 60.1(5) . . . . ?
C11 C12 C13 Fe1 -58.9(4) . . . . ?
C12 C13 C14 C15 -1.0(9) . . . . ?
Fe1 C13 C14 C15 57.8(5) . . . . ?
C12 C13 C14 Fe1 -58.8(5) . . . . ?
C13 C14 C15 C11 0.5(8) . . . . ?
Fe1 C14 C15 C11 58.5(4) . . . . ?
C13 C14 C15 Fe1 -58.0(5) . . . . ?
C12 C11 C15 C14 0.2(7) . . . . ?
P1 C11 C15 C14 177.7(5) . . . . ?
Fe1 C11 C15 C14 -60.1(5) . . . . ?
C12 C11 C15 Fe1 60.3(4) . . . . ?
P1 C11 C15 Fe1 -122.2(5) . . . . ?
C21 C16 C17 C18 2.4(11) . . . . ?
P1 C16 C17 C18 -178.5(6) . . . . ?
C16 C17 C18 C19 -1.9(12) . . . . ?
C17 C18 C19 C20 0.6(13) . . . . ?
C18 C19 C20 C21 0.1(14) . . . . ?
C19 C20 C21 C16 0.4(13) . . . . ?
C17 C16 C21 C20 -1.6(10) . . . . ?
P1 C16 C21 C20 179.3(6) . . . . ?
C27 C22 C23 C24 -2.2(9) . . . . ?
P1 C22 C23 C24 179.2(5) . . . . ?
C22 C23 C24 C25 1.5(11) . . . . ?
C23 C24 C25 C26 0.1(11) . . . . ?
C24 C25 C26 C27 -0.9(10) . . . . ?
C25 C26 C27 C22 0.2(9) . . . . ?
C23 C22 C27 C26 1.4(9) . . . . ?
P1 C22 C27 C26 -180.0(5) . . . . ?
C33 C28 C29 C30 0.7(10) . . . . ?
P2 C28 C29 C30 179.8(6) . . . . ?
C28 C29 C30 C31 -0.8(11) . . . . ?
C29 C30 C31 C32 0.2(13) . . . . ?
C30 C31 C32 C33 0.5(13) . . . . ?
C31 C32 C33 C28 -0.5(12) . . . . ?
C29 C28 C33 C32 0.0(10) . . . . ?
P2 C28 C33 C32 -179.1(6) . . . . ?
C39 C34 C35 C36 -0.7(11) . . . . ?
P2 C34 C35 C36 173.9(7) . . . . ?
C34 C35 C36 C37 2.0(15) . . . . ?
C35 C36 C37 C38 -1.9(16) . . . . ?
C36 C37 C38 C39 0.6(14) . . . . ?
C37 C38 C39 C34 0.7(11) . . . . ?
C35 C34 C39 C38 -0.6(10) . . . . ?
P2 C34 C39 C38 -175.5(5) . . . . ?
N2 C40 C41 C42 -1.0(8) . . . . ?
C40 C41 C42 C43 8.1(8) . . . . ?
C40 C41 C42 Se1 -171.1(4) . . . . ?
C41 C42 C43 C44 -7.8(8) . . . . ?
Se1 C42 C43 C44 171.4(5) . . . . ?
C42 C43 C44 N2 0.5(9) . . . . ?
C49 C45 C46 C47 1.1(7) . . . . ?
P3 C45 C46 C47 178.8(5) . . . . ?
Fe2 C45 C46 C47 -59.3(5) . . . . ?
C49 C45 C46 Fe2 60.5(4) . . . . ?
P3 C45 C46 Fe2 -121.9(5) . . . . ?
C45 C46 C47 C48 -1.3(8) . . . . ?
Fe2 C46 C47 C48 -59.3(5) . . . . ?
C45 C46 C47 Fe2 58.0(4) . . . . ?
C46 C47 C48 C49 0.9(8) . . . . ?
Fe2 C47 C48 C49 -57.8(5) . . . . ?
C46 C47 C48 Fe2 58.8(5) . . . . ?
C47 C48 C49 C45 -0.2(8) . . . . ?
Fe2 C48 C49 C45 -58.9(4) . . . . ?
C47 C48 C49 Fe2 58.7(5) . . . . ?
C46 C45 C49 C48 -0.6(7) . . . . ?
P3 C45 C49 C48 -178.2(5) . . . . ?
Fe2 C45 C49 C48 60.3(5) . . . . ?
C46 C45 C49 Fe2 -60.9(4) . . . . ?
P3 C45 C49 Fe2 121.4(5) . . . . ?
C54 C50 C51 C52 -1.7(7) . . . . ?
P4 C50 C51 C52 178.8(5) . . . . ?
Fe2 C50 C51 C52 59.9(4) . . . . ?
C54 C50 C51 Fe2 -61.6(4) . . . . ?
P4 C50 C51 Fe2 118.9(5) . . . . ?
C50 C51 C52 C53 0.7(7) . . . . ?
Fe2 C51 C52 C53 58.8(5) . . . . ?
C50 C51 C52 Fe2 -58.1(4) . . . . ?
C51 C52 C53 C54 0.5(8) . . . . ?
Fe2 C52 C53 C54 58.7(5) . . . . ?
C51 C52 C53 Fe2 -58.1(5) . . . . ?
C52 C53 C54 C50 -1.6(8) . . . . ?
Fe2 C53 C54 C50 57.4(4) . . . . ?
C52 C53 C54 Fe2 -59.0(5) . . . . ?
C51 C50 C54 C53 2.0(7) . . . . ?
P4 C50 C54 C53 -178.4(5) . . . . ?
Fe2 C50 C54 C53 -59.2(5) . . . . ?
C51 C50 C54 Fe2 61.2(4) . . . . ?
P4 C50 C54 Fe2 -119.3(5) . . . . ?
C60 C55 C56 C57 1.8(9) . . . . ?
P3 C55 C56 C57 -175.9(5) . . . . ?
C55 C56 C57 C58 -1.4(10) . . . . ?
C56 C57 C58 C59 -0.4(11) . . . . ?
C57 C58 C59 C60 1.8(12) . . . . ?
C56 C55 C60 C59 -0.4(9) . . . . ?
P3 C55 C60 C59 177.2(5) . . . . ?
C58 C59 C60 C55 -1.5(11) . . . . ?
C66 C61 C62 C63 1.4(9) . . . . ?
P3 C61 C62 C63 -174.4(5) . . . . ?
C61 C62 C63 C64 -0.9(10) . . . . ?
C62 C63 C64 C65 0.3(11) . . . . ?
C63 C64 C65 C66 -0.2(11) . . . . ?
C64 C65 C66 C61 0.7(10) . . . . ?
C62 C61 C66 C65 -1.2(9) . . . . ?
P3 C61 C66 C65 174.4(5) . . . . ?
C72 C67 C68 C69 2.7(10) . . . . ?
P4 C67 C68 C69 -177.4(6) . . . . ?
C67 C68 C69 C70 -0.9(12) . . . . ?
C68 C69 C70 C71 -2.1(14) . . . . ?
C69 C70 C71 C72 3.2(15) . . . . ?
C70 C71 C72 C67 -1.4(12) . . . . ?
C68 C67 C72 C71 -1.6(10) . . . . ?
P4 C67 C72 C71 178.6(6) . . . . ?
C78 C73 C74 C75 -0.1(10) . . . . ?
P4 C73 C74 C75 174.7(6) . . . . ?
C73 C74 C75 C76 0.8(12) . . . . ?
C74 C75 C76 C77 -0.2(14) . . . . ?
C75 C76 C77 C78 -1.1(14) . . . . ?
C74 C73 C78 C77 -1.2(10) . . . . ?
P4 C73 C78 C77 -176.0(6) . . . . ?
C76 C77 C78 C73 1.8(12) . . . . ?
C41 C40 N2 C44 -6.8(8) . . . . ?
C41 C40 N2 Pt2 164.3(4) . . . . ?
C43 C44 N2 C40 7.0(8) . . . . ?
C43 C44 N2 Pt2 -163.5(4) . . . . ?
C2 C1 N1 C5 -6.3(8) . . . . ?
C2 C1 N1 Pt1 158.5(4) . . . . ?
C4 C5 N1 C1 4.4(8) . . . . ?
C4 C5 N1 Pt1 -159.7(5) . . . . ?
C15 C11 P1 C22 -121.0(6) . . . . ?
C12 C11 P1 C22 56.0(6) . . . . ?
Fe1 C11 P1 C22 145.4(4) . . . . ?
C15 C11 P1 C16 -9.7(6) . . . . ?
C12 C11 P1 C16 167.4(5) . . . . ?
Fe1 C11 P1 C16 -103.2(4) . . . . ?
C15 C11 P1 Pt1 117.9(5) . . . . ?
C12 C11 P1 Pt1 -65.1(6) . . . . ?
Fe1 C11 P1 Pt1 24.3(5) . . . . ?
C23 C22 P1 C11 47.8(5) . . . . ?
C27 C22 P1 C11 -130.9(5) . . . . ?
C23 C22 P1 C16 -59.1(5) . . . . ?
C27 C22 P1 C16 122.3(5) . . . . ?
C23 C22 P1 Pt1 177.3(4) . . . . ?
C27 C22 P1 Pt1 -1.4(5) . . . . ?
C17 C16 P1 C11 78.2(5) . . . . ?
C21 C16 P1 C11 -102.8(6) . . . . ?
C17 C16 P1 C22 -176.6(5) . . . . ?
C21 C16 P1 C22 2.5(6) . . . . ?
C17 C16 P1 Pt1 -54.9(5) . . . . ?
C21 C16 P1 Pt1 124.1(5) . . . . ?
C10 C6 P2 C28 -173.2(5) . . . . ?
C7 C6 P2 C28 5.3(6) . . . . ?
Fe1 C6 P2 C28 -84.6(4) . . . . ?
C10 C6 P2 C34 76.3(6) . . . . ?
C7 C6 P2 C34 -105.2(6) . . . . ?
Fe1 C6 P2 C34 164.9(4) . . . . ?
C10 C6 P2 Pt1 -39.4(6) . . . . ?
C7 C6 P2 Pt1 139.1(5) . . . . ?
Fe1 C6 P2 Pt1 49.3(4) . . . . ?
C33 C28 P2 C6 -61.9(6) . . . . ?
C29 C28 P2 C6 119.0(5) . . . . ?
C33 C28 P2 C34 47.7(6) . . . . ?
C29 C28 P2 C34 -131.4(5) . . . . ?
C33 C28 P2 Pt1 164.8(5) . . . . ?
C29 C28 P2 Pt1 -14.3(6) . . . . ?
C35 C34 P2 C6 127.5(6) . . . . ?
C39 C34 P2 C6 -57.9(5) . . . . ?
C35 C34 P2 C28 17.2(7) . . . . ?
C39 C34 P2 C28 -168.1(5) . . . . ?
C35 C34 P2 Pt1 -108.5(6) . . . . ?
C39 C34 P2 Pt1 66.1(5) . . . . ?
C46 C45 P3 C55 -11.5(6) . . . . ?
C49 C45 P3 C55 165.7(5) . . . . ?
Fe2 C45 P3 C55 -103.7(4) . . . . ?
C46 C45 P3 C61 -124.4(6) . . . . ?
C49 C45 P3 C61 52.7(6) . . . . ?
Fe2 C45 P3 C61 143.4(4) . . . . ?
C46 C45 P3 Pt2 112.3(5) . . . . ?
C49 C45 P3 Pt2 -70.5(6) . . . . ?
Fe2 C45 P3 Pt2 20.1(5) . . . . ?
C60 C55 P3 C45 -88.7(5) . . . . ?
C56 C55 P3 C45 88.9(5) . . . . ?
C60 C55 P3 C61 16.4(6) . . . . ?
C56 C55 P3 C61 -166.0(5) . . . . ?
C60 C55 P3 Pt2 139.2(5) . . . . ?
C56 C55 P3 Pt2 -43.2(5) . . . . ?
C62 C61 P3 C45 31.0(6) . . . . ?
C66 C61 P3 C45 -144.6(5) . . . . ?
C62 C61 P3 C55 -75.3(5) . . . . ?
C66 C61 P3 C55 109.2(5) . . . . ?
C62 C61 P3 Pt2 162.4(4) . . . . ?
C66 C61 P3 Pt2 -13.1(5) . . . . ?
C54 C50 P4 C67 18.2(6) . . . . ?
C51 C50 P4 C67 -162.4(5) . . . . ?
Fe2 C50 P4 C67 -73.7(4) . . . . ?
C54 C50 P4 C73 -91.7(6) . . . . ?
C51 C50 P4 C73 87.8(5) . . . . ?
Fe2 C50 P4 C73 176.4(4) . . . . ?
C54 C50 P4 Pt2 146.3(5) . . . . ?
C51 C50 P4 Pt2 -34.2(6) . . . . ?
Fe2 C50 P4 Pt2 54.4(4) . . . . ?
C68 C67 P4 C50 118.5(5) . . . . ?
C72 C67 P4 C50 -61.6(6) . . . . ?
C68 C67 P4 C73 -132.9(5) . . . . ?
C72 C67 P4 C73 46.9(6) . . . . ?
C68 C67 P4 Pt2 -11.1(6) . . . . ?
C72 C67 P4 Pt2 168.7(5) . . . . ?
C74 C73 P4 C50 141.7(5) . . . . ?
C78 C73 P4 C50 -43.6(6) . . . . ?
C74 C73 P4 C67 30.6(6) . . . . ?
C78 C73 P4 C67 -154.7(5) . . . . ?
C74 C73 P4 Pt2 -92.9(5) . . . . ?
C78 C73 P4 Pt2 81.8(5) . . . . ?
C41 C42 Se1 Pt1 55.6(5) . . . . ?
C43 C42 Se1 Pt1 -123.5(4) . . . . ?
F3 C79 S1 O1 60.9(13) . . . . ?
F1 C79 S1 O1 -62.8(11) . . . . ?
F2 C79 S1 O1 -179.6(9) . . . . ?
F3 C79 S1 O2 -177.4(12) . . . . ?
F1 C79 S1 O2 58.8(12) . . . . ?
F2 C79 S1 O2 -57.9(10) . . . . ?
F3 C79 S1 O3 -60.0(13) . . . . ?
F1 C79 S1 O3 176.3(10) . . . . ?
F2 C79 S1 O3 59.5(10) . . . . ?
F6 C80 S2 O6 -60.4(19) . . . . ?
F5 C80 S2 O6 178.1(19) . . . . ?
F4 C80 S2 O6 55.1(19) . . . . ?
F6 C80 S2 O4 60.4(19) . . . . ?
F5 C80 S2 O4 -61(2) . . . . ?
F4 C80 S2 O4 175.9(17) . . . . ?
F6 C80 S2 O5 179.0(17) . . . . ?
F5 C80 S2 O5 57.4(19) . . . . ?
F4 C80 S2 O5 -65.5(18) . . . . ?
O6A S2A C80A F6A -63.4(15) . . . . ?
O4A S2A C80A F6A 57.6(15) . . . . ?
O5A S2A C80A F6A 175.6(13) . . . . ?
O6A S2A C80A F5A 176.1(16) . . . . ?
O4A S2A C80A F5A -62.8(17) . . . . ?
O5A S2A C80A F5A 55.1(16) . . . . ?
O6A S2A C80A F4A 53.7(17) . . . . ?
O4A S2A C80A F4A 174.7(15) . . . . ?
O5A S2A C80A F4A -67.3(16) . . . . ?
